data_2221688
loop_
_publ_author_name
'He, Jing-Yu'
'Tan, Zhi-Lin'
'Yan, Hong'

_publ_section_title
;Diethyl
 4-(4,5-dihydrofuran-2-yl)-3,5-dimethyl-1-phenyl-1,4-dihydropyrazine-2,6-dicarboxylate
;
_journal_coeditor_code HB2937
_journal_issue 5
_journal_name_full 'Acta Crystallographica Section E'
_journal_page_first o1129
_journal_paper_doi 10.1107/S1600536809013749
_journal_volume 65
_journal_year 2009
_chemical_formula_iupac 'C22 H26 N2 O5'
_chemical_formula_moiety 'C22 H26 N2 O5'
_chemical_formula_sum 'C22 H26 N2 O5'
_chemical_formula_weight 398.45
_chemical_name_systematic
;
Diethyl 4-(4,5-dihydrofuran-2-yl)-3,5-dimethyl-1-phenyl-1,4-\
dihydropyrazine-2,6-dicarboxylate
;
_space_group_IT_number 2
_symmetry_cell_setting triclinic
_symmetry_space_group_name_Hall '-P 1'
_symmetry_space_group_name_H-M 'P -1'
_atom_sites_solution_hydrogens geom
_atom_sites_solution_primary direct
_atom_sites_solution_secondary difmap
_audit_creation_method SHELXL-97
_cell_angle_alpha 72.37(3)
_cell_angle_beta 77.59(3)
_cell_angle_gamma 63.76(3)
_cell_formula_units_Z 2
_cell_length_a 10.069(2)
_cell_length_b 10.242(2)
_cell_length_c 12.519(3)
_cell_measurement_reflns_used 7345
_cell_measurement_temperature 293(2)
_cell_measurement_theta_max 25.02
_cell_measurement_theta_min 2.27
_cell_volume 1098.6(5)
_computing_cell_refinement 'RAPID-AUTO (Rigaku, 2000)'
_computing_data_collection 'RAPID-AUTO (Rigaku, 2000)'
_computing_data_reduction 'CrystalStructure (Rigaku/MSC, 2000)'
_computing_molecular_graphics 'SHELXTL (Sheldrick, 2008)'
_computing_publication_material 'SHELXL97 (Sheldrick, 2008)'
_computing_structure_refinement 'SHELXL97 (Sheldrick, 2008)'
_computing_structure_solution 'SHELXS97 (Sheldrick, 2008)'
_diffrn_ambient_temperature 293(2)
_diffrn_detector_area_resol_mean 10.00
_diffrn_measured_fraction_theta_full 0.973
_diffrn_measured_fraction_theta_max 0.973
_diffrn_measurement_device_type 'Rigaku R-AXIS RAPID IP'
_diffrn_measurement_method \w
_diffrn_radiation_monochromator graphite
_diffrn_radiation_source 'fine-focus sealed tube'
_diffrn_radiation_type MoK\a
_diffrn_radiation_wavelength 0.71073
_diffrn_reflns_av_R_equivalents 0.0451
_diffrn_reflns_av_sigmaI/netI 0.0755
_diffrn_reflns_limit_h_max 10
_diffrn_reflns_limit_h_min -11
_diffrn_reflns_limit_k_max 12
_diffrn_reflns_limit_k_min -12
_diffrn_reflns_limit_l_max 13
_diffrn_reflns_limit_l_min -14
_diffrn_reflns_number 7345
_diffrn_reflns_theta_full 25.02
_diffrn_reflns_theta_max 25.02
_diffrn_reflns_theta_min 2.27
_diffrn_standards_number 0
_exptl_absorpt_coefficient_mu 0.086
_exptl_absorpt_correction_T_max 0.979
_exptl_absorpt_correction_T_min 0.958
_exptl_absorpt_correction_type multi-scan
_exptl_absorpt_process_details '(ABSCOR; Higashi, 1995)'
_exptl_crystal_colour colourless
_exptl_crystal_density_diffrn 1.204
_exptl_crystal_density_method 'not measured'
_exptl_crystal_description block
_exptl_crystal_F_000 424
_exptl_crystal_size_max 0.50
_exptl_crystal_size_mid 0.40
_exptl_crystal_size_min 0.25
_refine_diff_density_max 0.165
_refine_diff_density_min -0.127
_refine_ls_extinction_coef 0.034(5)
_refine_ls_extinction_expression Fc^*^=kFc[1+0.001xFc^2^\l^3^/sin(2\q)]^-1/4^
_refine_ls_extinction_method 'SHELXL97 (Sheldrick, 2008)'
_refine_ls_goodness_of_fit_ref 0.840
_refine_ls_hydrogen_treatment constr
_refine_ls_matrix_type full
_refine_ls_number_parameters 291
_refine_ls_number_reflns 3768
_refine_ls_number_restraints 52
_refine_ls_restrained_S_all 0.856
_refine_ls_R_factor_all 0.1405
_refine_ls_R_factor_gt 0.0591
_refine_ls_shift/su_max 0.005
_refine_ls_shift/su_mean 0.000
_refine_ls_structure_factor_coef Fsqd
_refine_ls_weighting_details 'calc w=1/[\s^2^(Fo^2^)+(0.102P)^2^] where P=(Fo^2^+2Fc^2^)/3'
_refine_ls_weighting_scheme calc
_refine_ls_wR_factor_gt 0.1532
_refine_ls_wR_factor_ref 0.1824
_reflns_number_gt 1555
_reflns_number_total 3768
_reflns_threshold_expression I>2\s(I)
_cod_data_source_file hb2937.cif
_cod_data_source_block I
_cod_original_cell_volume 1098.8(4)
_cod_database_code 2221688
_cod_database_fobs_code 2221688

loop_
_symmetry_equiv_pos_as_xyz
'x, y, z'
'-x, -y, -z'

loop_
_atom_site_type_symbol
_atom_site_label
_atom_site_fract_x
_atom_site_fract_y
_atom_site_fract_z
_atom_site_U_iso_or_equiv
_atom_site_adp_type
_atom_site_calc_flag
_atom_site_refinement_flags
_atom_site_occupancy
_atom_site_disorder_assembly
_atom_site_disorder_group
O O1 0.6304(3) 0.7169(3) 0.1028(2) 0.1226(10) Uani d . 1 . .
O O2 0.5222(2) 0.5632(3) 0.19260(19) 0.0867(7) Uani d . 1 . .
O O3 0.1854(3) 0.7014(4) 0.5774(2) 0.1395(12) Uani d . 1 . .
O O4 0.2987(3) 0.5488(3) 0.46179(19) 0.1043(9) Uani d . 1 . .
N N1 0.2832(3) 0.7643(3) 0.2761(2) 0.0696(7) Uani d . 1 B .
N N2 0.2680(3) 1.0189(3) 0.2870(4) 0.1035(11) Uani d D 1 . .
C C1 0.4963(4) 1.0117(4) 0.1529(3) 0.1177(15) Uani d . 1 . .
H H1A 0.4623 1.1095 0.1661 0.177 Uiso calc R 1 B .
H H1B 0.5047 1.0198 0.0735 0.177 Uiso calc R 1 . .
H H1C 0.5917 0.9491 0.1810 0.177 Uiso calc R 1 . .
C C2 0.3879(4) 0.9443(4) 0.2120(3) 0.0866(11) Uani d . 1 B .
C C3 0.4005(3) 0.8073(4) 0.2125(3) 0.0699(9) Uani d . 1 . .
C C4 0.5280(4) 0.6958(4) 0.1640(3) 0.0765(9) Uani d . 1 B .
C C5 0.1917(4) 0.9956(5) 0.4888(4) 0.1324(17) Uani d . 1 . .
H H5A 0.1863 1.0960 0.4653 0.199 Uiso calc R 1 B .
H H5B 0.2671 0.9352 0.5399 0.199 Uiso calc R 1 . .
H H5C 0.0974 0.9967 0.5258 0.199 Uiso calc R 1 . .
C C6 0.2298(4) 0.9315(5) 0.3880(4) 0.0951(12) Uani d . 1 B .
C C7 0.2464(3) 0.7984(4) 0.3838(3) 0.0760(9) Uani d . 1 . .
C C8 0.2383(4) 0.6822(5) 0.4836(4) 0.0944(11) Uani d . 1 B .
C C9 0.6449(4) 0.4402(4) 0.1523(3) 0.1075(13) Uani d . 1 . .
H H9A 0.6539 0.4641 0.0707 0.129 Uiso calc R 1 . .
H H9B 0.7370 0.4254 0.1762 0.129 Uiso calc R 1 . .
C C10 0.6198(5) 0.3060(5) 0.1958(4) 0.1389(18) Uani d . 1 . .
H H10A 0.7012 0.2253 0.1686 0.208 Uiso calc R 1 . .
H H10B 0.5290 0.3207 0.1714 0.208 Uiso calc R 1 . .
H H10C 0.6124 0.2818 0.2766 0.208 Uiso calc R 1 . .
C C11 0.3014(6) 0.4218(5) 0.5561(4) 0.1469(19) Uani d . 1 . .
H H11A 0.3477 0.4207 0.6169 0.176 Uiso calc R 1 . .
H H11B 0.2005 0.4318 0.5837 0.176 Uiso calc R 1 . .
C C12 0.3823(5) 0.2857(6) 0.5208(4) 0.1332(16) Uani d . 1 . .
H H12A 0.3808 0.2031 0.5824 0.200 Uiso calc R 1 . .
H H12B 0.4833 0.2739 0.4966 0.200 Uiso calc R 1 . .
H H12C 0.3375 0.2880 0.4595 0.200 Uiso calc R 1 . .
C C13 0.1673(3) 0.7858(3) 0.2185(3) 0.0658(8) Uani d . 1 . .
C C14 0.1859(3) 0.7952(4) 0.1046(3) 0.0800(10) Uani d . 1 B .
H H14 0.2763 0.7905 0.0642 0.096 Uiso calc R 1 . .
C C15 0.0733(4) 0.8114(4) 0.0497(3) 0.1003(12) Uani d . 1 . .
H H15 0.0873 0.8206 -0.0276 0.120 Uiso calc R 1 B .
C C16 -0.0604(4) 0.8142(4) 0.1082(4) 0.1045(12) Uani d . 1 B .
H H16 -0.1357 0.8220 0.0716 0.125 Uiso calc R 1 . .
C C17 -0.0797(4) 0.8053(4) 0.2212(4) 0.0980(12) Uani d . 1 . .
H H17 -0.1702 0.8096 0.2612 0.118 Uiso calc R 1 B .
C C18 0.0310(3) 0.7903(4) 0.2771(3) 0.0848(10) Uani d . 1 B .
H H18 0.0155 0.7831 0.3542 0.102 Uiso calc R 1 . .
O O5 0.2634(3) 1.2572(3) 0.2789(2) 0.1113(9) Uani d D 1 . .
C C22 0.0984(5) 1.2576(5) 0.1768(4) 0.1378(18) Uani d DU 1 . .
H H22 0.0796 1.2188 0.1262 0.165 Uiso calc R 1 A 1
C C19A 0.1706(10) 1.1824(7) 0.2786(9) 0.098(3) Uani d PDU 0.655(18) B 1
C C20A 0.1744(15) 1.4006(12) 0.2440(12) 0.133(4) Uani d PDU 0.655(18) B 1
H H20A 0.2337 1.4551 0.1997 0.160 Uiso calc PR 0.655(18) B 1
H H20B 0.1250 1.4425 0.3089 0.160 Uiso calc PR 0.655(18) B 1
C C21A 0.0607(17) 1.4213(11) 0.1753(14) 0.152(5) Uani d PDU 0.655(18) B 1
H H21A 0.0713 1.4796 0.0994 0.182 Uiso calc PR 0.655(18) B 1
H H21B -0.0392 1.4690 0.2094 0.182 Uiso calc PR 0.655(18) B 1
C C19B 0.2390(19) 1.1784(12) 0.2077(18) 0.107(6) Uani d PDU 0.345(18) B 2
C C20B 0.206(4) 1.427(3) 0.209(3) 0.208(17) Uani d PDU 0.345(18) B 2
H H20C 0.1396 1.4977 0.2540 0.250 Uiso calc PR 0.345(18) B 2
H H20D 0.2851 1.4567 0.1676 0.250 Uiso calc PR 0.345(18) B 2
C C21B 0.127(3) 1.400(2) 0.138(2) 0.163(12) Uani d PDU 0.345(18) B 2
H H21C 0.1837 1.3997 0.0645 0.196 Uiso calc PR 0.345(18) B 2
H H21D 0.0321 1.4850 0.1274 0.196 Uiso calc PR 0.345(18) B 2

loop_
_atom_site_aniso_label
_atom_site_aniso_U_11
_atom_site_aniso_U_22
_atom_site_aniso_U_33
_atom_site_aniso_U_12
_atom_site_aniso_U_13
_atom_site_aniso_U_23
O1 0.0867(18) 0.118(2) 0.146(2) -0.0465(16) 0.0294(17) -0.0275(18)
O2 0.0683(14) 0.0740(16) 0.1007(17) -0.0191(12) 0.0113(12) -0.0256(13)
O3 0.131(2) 0.176(3) 0.099(2) -0.048(2) 0.0251(18) -0.063(2)
O4 0.119(2) 0.097(2) 0.0760(16) -0.0355(16) 0.0076(14) -0.0158(15)
N1 0.0622(16) 0.0669(16) 0.0786(18) -0.0212(12) -0.0053(14) -0.0247(14)
N2 0.081(2) 0.063(2) 0.171(4) -0.0093(17) -0.037(2) -0.048(2)
C1 0.130(3) 0.105(3) 0.134(3) -0.076(3) -0.047(3) 0.019(3)
C2 0.091(3) 0.064(2) 0.108(3) -0.034(2) -0.045(2) 0.005(2)
C3 0.0558(19) 0.069(2) 0.075(2) -0.0206(16) -0.0101(16) -0.0075(17)
C4 0.064(2) 0.082(3) 0.078(2) -0.0333(19) -0.0047(18) -0.008(2)
C5 0.106(3) 0.143(4) 0.177(4) -0.029(3) -0.001(3) -0.118(4)
C6 0.068(2) 0.087(3) 0.127(4) -0.017(2) -0.011(2) -0.044(3)
C7 0.059(2) 0.078(2) 0.092(3) -0.0144(17) -0.0012(17) -0.047(2)
C8 0.082(3) 0.100(3) 0.092(3) -0.020(2) -0.003(2) -0.040(3)
C9 0.086(3) 0.092(3) 0.119(3) -0.018(2) 0.018(2) -0.038(2)
C10 0.133(4) 0.095(3) 0.172(4) -0.045(3) 0.042(3) -0.051(3)
C11 0.189(5) 0.121(4) 0.089(3) -0.057(4) 0.021(3) 0.000(3)
C12 0.153(4) 0.125(4) 0.113(4) -0.059(3) -0.020(3) -0.009(3)
C13 0.060(2) 0.0530(18) 0.083(2) -0.0165(14) -0.0107(17) -0.0202(16)
C14 0.063(2) 0.088(2) 0.081(3) -0.0254(17) -0.0066(18) -0.0182(19)
C15 0.083(3) 0.124(3) 0.086(3) -0.034(2) -0.022(2) -0.018(2)
C16 0.073(3) 0.118(3) 0.120(3) -0.032(2) -0.023(2) -0.024(3)
C17 0.062(2) 0.111(3) 0.115(3) -0.036(2) -0.001(2) -0.023(3)
C18 0.060(2) 0.101(3) 0.090(2) -0.0280(18) -0.0035(19) -0.029(2)
O5 0.1092(18) 0.0695(18) 0.166(3) -0.0273(15) -0.0492(17) -0.0316(17)
C22 0.164(5) 0.087(3) 0.166(4) -0.034(3) -0.097(4) -0.006(3)
C19A 0.088(5) 0.053(4) 0.160(8) -0.010(3) -0.044(5) -0.042(4)
C20A 0.155(9) 0.044(5) 0.207(10) -0.045(6) -0.056(8) -0.004(7)
C21A 0.141(9) 0.093(7) 0.218(12) -0.029(6) -0.094(9) -0.008(7)
C19B 0.082(10) 0.069(8) 0.178(15) -0.004(6) -0.049(9) -0.054(9)
C20B 0.152(17) 0.117(19) 0.32(3) -0.097(14) -0.059(16) 0.092(17)
C21B 0.19(3) 0.073(12) 0.184(18) -0.042(14) 0.037(17) -0.033(11)

loop_
_atom_type_symbol
_atom_type_description
_atom_type_scat_dispersion_real
_atom_type_scat_dispersion_imag
_atom_type_scat_source
C C 0.0033 0.0016 'International Tables Vol C Tables 4.2.6.8 and 6.1.1.4'
H H 0.0000 0.0000 'International Tables Vol C Tables 4.2.6.8 and 6.1.1.4'
N N 0.0061 0.0033 'International Tables Vol C Tables 4.2.6.8 and 6.1.1.4'
O O 0.0106 0.0060 'International Tables Vol C Tables 4.2.6.8 and 6.1.1.4'

loop_
_geom_angle_atom_site_label_1
_geom_angle_atom_site_label_2
_geom_angle_atom_site_label_3
_geom_angle_site_symmetry_1
_geom_angle_site_symmetry_3
_geom_angle
_geom_angle_publ_flag
C4 O2 C9 . . 118.7(3) ?
C8 O4 C11 . . 117.1(3) ?
C13 N1 C7 . . 118.2(2) ?
C13 N1 C3 . . 118.2(3) ?
C7 N1 C3 . . 111.3(3) ?
C6 N2 C2 . . 118.2(3) ?
C6 N2 C19A . . 110.6(6) ?
C2 N2 C19A . . 131.2(6) ?
C6 N2 C19B . . 148.5(9) ?
C2 N2 C19B . . 93.3(8) ?
C19A N2 C19B . . 37.9(5) ?
C2 C1 H1A . . 109.5 ?
C2 C1 H1B . . 109.5 ?
H1A C1 H1B . . 109.5 ?
C2 C1 H1C . . 109.5 ?
H1A C1 H1C . . 109.5 ?
H1B C1 H1C . . 109.5 ?
C3 C2 N2 . . 114.5(3) ?
C3 C2 C1 . . 125.7(4) ?
N2 C2 C1 . . 119.4(4) ?
C2 C3 N1 . . 116.4(3) ?
C2 C3 C4 . . 125.7(3) ?
N1 C3 C4 . . 117.7(3) ?
O1 C4 O2 . . 121.2(3) ?
O1 C4 C3 . . 125.7(3) ?
O2 C4 C3 . . 113.1(3) ?
C6 C5 H5A . . 109.5 ?
C6 C5 H5B . . 109.5 ?
H5A C5 H5B . . 109.5 ?
C6 C5 H5C . . 109.5 ?
H5A C5 H5C . . 109.5 ?
H5B C5 H5C . . 109.5 ?
C7 C6 N2 . . 115.8(4) ?
C7 C6 C5 . . 128.6(5) ?
N2 C6 C5 . . 115.3(4) ?
C6 C7 N1 . . 117.6(4) ?
C6 C7 C8 . . 123.3(4) ?
N1 C7 C8 . . 118.9(3) ?
O3 C8 O4 . . 122.4(4) ?
O3 C8 C7 . . 125.8(4) ?
O4 C8 C7 . . 111.8(3) ?
C10 C9 O2 . . 110.0(3) ?
C10 C9 H9A . . 109.7 ?
O2 C9 H9A . . 109.7 ?
C10 C9 H9B . . 109.7 ?
O2 C9 H9B . . 109.7 ?
H9A C9 H9B . . 108.2 ?
C9 C10 H10A . . 109.5 ?
C9 C10 H10B . . 109.5 ?
H10A C10 H10B . . 109.5 ?
C9 C10 H10C . . 109.5 ?
H10A C10 H10C . . 109.5 ?
H10B C10 H10C . . 109.5 ?
C12 C11 O4 . . 110.0(4) ?
C12 C11 H11A . . 109.7 ?
O4 C11 H11A . . 109.7 ?
C12 C11 H11B . . 109.7 ?
O4 C11 H11B . . 109.7 ?
H11A C11 H11B . . 108.2 ?
C11 C12 H12A . . 109.5 ?
C11 C12 H12B . . 109.5 ?
H12A C12 H12B . . 109.5 ?
C11 C12 H12C . . 109.5 ?
H12A C12 H12C . . 109.5 ?
H12B C12 H12C . . 109.5 ?
C14 C13 C18 . . 118.0(3) ?
C14 C13 N1 . . 121.6(3) ?
C18 C13 N1 . . 120.4(3) ?
C15 C14 C13 . . 121.1(3) ?
C15 C14 H14 . . 119.5 ?
C13 C14 H14 . . 119.5 ?
C14 C15 C16 . . 120.7(4) ?
C14 C15 H15 . . 119.7 ?
C16 C15 H15 . . 119.7 ?
C17 C16 C15 . . 118.4(4) ?
C17 C16 H16 . . 120.8 ?
C15 C16 H16 . . 120.8 ?
C16 C17 C18 . . 121.6(3) ?
C16 C17 H17 . . 119.2 ?
C18 C17 H17 . . 119.2 ?
C17 C18 C13 . . 120.2(3) ?
C17 C18 H18 . . 119.9 ?
C13 C18 H18 . . 119.9 ?
C20A O5 C19A . . 102.0(6) ?
C20A O5 C19B . . 104.9(6) ?
C19A O5 C19B . . 39.8(6) ?
C20A O5 C20B . . 19.4(15) ?
C19A O5 C20B . . 113.8(11) ?
C19B O5 C20B . . 103.7(12) ?
C19B C22 C19A . . 41.9(7) ?
C19B C22 C21B . . 89.5(15) ?
C19A C22 C21B . . 102.7(12) ?
C19B C22 C21A . . 105.4(7) ?
C19A C22 C21A . . 99.8(6) ?
C21B C22 C21A . . 27.0(11) ?
C19B C22 H22 . . 111.8 ?
C19A C22 H22 . . 130.1 ?
C21B C22 H22 . . 121.4 ?
C21A C22 H22 . . 130.1 ?
C22 C19A O5 . . 106.0(6) ?
C22 C19A N2 . . 114.1(6) ?
O5 C19A N2 . . 108.2(5) ?
O5 C20A C21A . . 112.4(8) ?
O5 C20A H20A . . 109.1 ?
C21A C20A H20A . . 109.1 ?
O5 C20A H20B . . 109.1 ?
C21A C20A H20B . . 109.1 ?
H20A C20A H20B . . 107.9 ?
C20A C21A C22 . . 101.2(7) ?
C20A C21A H21A . . 111.5 ?
C22 C21A H21A . . 111.5 ?
C20A C21A H21B . . 111.5 ?
C22 C21A H21B . . 111.5 ?
H21A C21A H21B . . 109.4 ?
C22 C19B O5 . . 107.9(10) ?
C22 C19B N2 . . 114.6(12) ?
O5 C19B N2 . . 103.0(11) ?
C21B C20B O5 . . 92.0(15) ?
C21B C20B H20C . . 113.3 ?
O5 C20B H20C . . 113.3 ?
C21B C20B H20D . . 113.3 ?
O5 C20B H20D . . 113.3 ?
H20C C20B H20D . . 110.6 ?
C20B C21B C22 . . 118.7(18) ?
C20B C21B H21C . . 107.6 ?
C22 C21B H21C . . 107.6 ?
C20B C21B H21D . . 107.6 ?
C22 C21B H21D . . 107.6 ?
H21C C21B H21D . . 107.1 ?

loop_
_geom_bond_atom_site_label_1
_geom_bond_atom_site_label_2
_geom_bond_site_symmetry_2
_geom_bond_distance
_geom_bond_publ_flag
O1 C4 . 1.207(3) ?
O2 C4 . 1.320(4) ?
O2 C9 . 1.452(4) ?
O3 C8 . 1.216(4) ?
O4 C8 . 1.316(4) ?
O4 C11 . 1.462(4) ?
N1 C13 . 1.404(4) ?
N1 C7 . 1.426(4) ?
N1 C3 . 1.437(4) ?
N2 C6 . 1.399(5) ?
N2 C2 . 1.433(4) ?
N2 C19A . 1.504(7) ?
N2 C19B . 1.568(15) ?
C1 C2 . 1.492(5) ?
C1 H1A . 0.9600 ?
C1 H1B . 0.9600 ?
C1 H1C . 0.9600 ?
C2 C3 . 1.350(4) ?
C3 C4 . 1.453(4) ?
C5 C6 . 1.498(5) ?
C5 H5A . 0.9600 ?
C5 H5B . 0.9600 ?
C5 H5C . 0.9600 ?
C6 C7 . 1.314(5) ?
C7 C8 . 1.458(5) ?
C9 C10 . 1.430(5) ?
C9 H9A . 0.9700 ?
C9 H9B . 0.9700 ?
C10 H10A . 0.9600 ?
C10 H10B . 0.9600 ?
C10 H10C . 0.9600 ?
C11 C12 . 1.420(5) ?
C11 H11A . 0.9700 ?
C11 H11B . 0.9700 ?
C12 H12A . 0.9600 ?
C12 H12B . 0.9600 ?
C12 H12C . 0.9600 ?
C13 C14 . 1.376(4) ?
C13 C18 . 1.398(4) ?
C14 C15 . 1.373(4) ?
C14 H14 . 0.9300 ?
C15 C16 . 1.380(5) ?
C15 H15 . 0.9300 ?
C16 C17 . 1.367(5) ?
C16 H16 . 0.9300 ?
C17 C18 . 1.368(5) ?
C17 H17 . 0.9300 ?
C18 H18 . 0.9300 ?
O5 C20A . 1.329(12) ?
O5 C19A . 1.448(8) ?
O5 C19B . 1.488(13) ?
O5 C20B . 1.59(2) ?
C22 C19B . 1.357(12) ?
C22 C19A . 1.433(8) ?
C22 C21B . 1.530(17) ?
C22 C21A . 1.541(10) ?
C22 H22 . 0.9300 ?
C20A C21A . 1.480(11) ?
C20A H20A . 0.9700 ?
C20A H20B . 0.9700 ?
C21A H21A . 0.9700 ?
C21A H21B . 0.9700 ?
C20B C21B . 1.460(19) ?
C20B H20C . 0.9700 ?
C20B H20D . 0.9700 ?
C21B H21C . 0.9700 ?
C21B H21D . 0.9700 ?

loop_
_geom_hbond_atom_site_label_D
_geom_hbond_atom_site_label_H
_geom_hbond_atom_site_label_A
_geom_hbond_site_symmetry_A
_geom_hbond_distance_DH
_geom_hbond_distance_HA
_geom_hbond_distance_DA
_geom_hbond_angle_DHA
C12 H12C O5 1_545 0.96 2.67 3.618(5) 169

loop_
_geom_torsion_atom_site_label_1
_geom_torsion_atom_site_label_2
_geom_torsion_atom_site_label_3
_geom_torsion_atom_site_label_4
_geom_torsion_site_symmetry_1
_geom_torsion_site_symmetry_2
_geom_torsion_site_symmetry_3
_geom_torsion_site_symmetry_4
_geom_torsion
_geom_torsion_publ_flag
C6 N2 C2 C3 . . . . 33.1(4) ?
C19A N2 C2 C3 . . . . -147.6(4) ?
C19B N2 C2 C3 . . . . -147.0(5) ?
C6 N2 C2 C1 . . . . -139.4(3) ?
C19A N2 C2 C1 . . . . 39.8(6) ?
C19B N2 C2 C1 . . . . 40.5(5) ?
N2 C2 C3 N1 . . . . 7.5(4) ?
C1 C2 C3 N1 . . . . 179.5(3) ?
N2 C2 C3 C4 . . . . -166.2(3) ?
C1 C2 C3 C4 . . . . 5.8(5) ?
C13 N1 C3 C2 . . . . 96.3(3) ?
C7 N1 C3 C2 . . . . -45.5(4) ?
C13 N1 C3 C4 . . . . -89.5(3) ?
C7 N1 C3 C4 . . . . 128.7(3) ?
C9 O2 C4 O1 . . . . 2.2(5) ?
C9 O2 C4 C3 . . . . -178.4(3) ?
C2 C3 C4 O1 . . . . -11.4(5) ?
N1 C3 C4 O1 . . . . 175.0(3) ?
C2 C3 C4 O2 . . . . 169.1(3) ?
N1 C3 C4 O2 . . . . -4.5(4) ?
C2 N2 C6 C7 . . . . -33.5(5) ?
C19A N2 C6 C7 . . . . 147.1(4) ?
C19B N2 C6 C7 . . . . 146.8(9) ?
C2 N2 C6 C5 . . . . 140.0(3) ?
C19A N2 C6 C5 . . . . -39.4(5) ?
C19B N2 C6 C5 . . . . -39.7(10) ?
N2 C6 C7 N1 . . . . -7.5(4) ?
C5 C6 C7 N1 . . . . -180.0(3) ?
N2 C6 C7 C8 . . . . 168.5(3) ?
C5 C6 C7 C8 . . . . -3.9(6) ?
C13 N1 C7 C6 . . . . -95.6(4) ?
C3 N1 C7 C6 . . . . 46.2(4) ?
C13 N1 C7 C8 . . . . 88.2(3) ?
C3 N1 C7 C8 . . . . -130.0(3) ?
C11 O4 C8 O3 . . . . -0.6(6) ?
C11 O4 C8 C7 . . . . 178.3(3) ?
C6 C7 C8 O3 . . . . 16.8(6) ?
N1 C7 C8 O3 . . . . -167.2(3) ?
C6 C7 C8 O4 . . . . -162.0(3) ?
N1 C7 C8 O4 . . . . 14.0(4) ?
C4 O2 C9 C10 . . . . 177.9(3) ?
C8 O4 C11 C12 . . . . -174.4(4) ?
C7 N1 C13 C14 . . . . 162.1(3) ?
C3 N1 C13 C14 . . . . 23.0(4) ?
C7 N1 C13 C18 . . . . -21.2(4) ?
C3 N1 C13 C18 . . . . -160.4(3) ?
C18 C13 C14 C15 . . . . 1.2(5) ?
N1 C13 C14 C15 . . . . 177.9(3) ?
C13 C14 C15 C16 . . . . -1.9(5) ?
C14 C15 C16 C17 . . . . 2.1(6) ?
C15 C16 C17 C18 . . . . -1.6(6) ?
C16 C17 C18 C13 . . . . 0.9(5) ?
C14 C13 C18 C17 . . . . -0.7(5) ?
N1 C13 C18 C17 . . . . -177.4(3) ?
C19B C22 C19A O5 . . . . 61.0(10) ?
C21B C22 C19A O5 . . . . -13.7(15) ?
C21A C22 C19A O5 . . . . -41.1(12) ?
C19B C22 C19A N2 . . . . -58.0(10) ?
C21B C22 C19A N2 . . . . -132.6(11) ?
C21A C22 C19A N2 . . . . -160.1(7) ?
C20A O5 C19A C22 . . . . 42.6(11) ?
C19B O5 C19A C22 . . . . -56.4(9) ?
C20B O5 C19A C22 . . . . 26.4(16) ?
C20A O5 C19A N2 . . . . 165.4(7) ?
C19B O5 C19A N2 . . . . 66.4(9) ?
C20B O5 C19A N2 . . . . 149.2(13) ?
C6 N2 C19A C22 . . . . -126.8(7) ?
C2 N2 C19A C22 . . . . 53.9(9) ?
C19B N2 C19A C22 . . . . 52.9(9) ?
C6 N2 C19A O5 . . . . 115.4(6) ?
C2 N2 C19A O5 . . . . -63.9(8) ?
C19B N2 C19A O5 . . . . -64.9(10) ?
C19A O5 C20A C21A . . . . -25.3(13) ?
C19B O5 C20A C21A . . . . 15.6(16) ?
C20B O5 C20A C21A . . . . 104(4) ?
O5 C20A C21A C22 . . . . 0.7(14) ?
C19B C22 C21A C20A . . . . -18.3(17) ?
C19A C22 C21A C20A . . . . 24.3(13) ?
C21B C22 C21A C20A . . . . -74(3) ?
C19A C22 C19B O5 . . . . -59.3(12) ?
C21B C22 C19B O5 . . . . 50.5(17) ?
C21A C22 C19B O5 . . . . 28.3(19) ?
C19A C22 C19B N2 . . . . 54.7(13) ?
C21B C22 C19B N2 . . . . 164.5(13) ?
C21A C22 C19B N2 . . . . 142.4(9) ?
C20A O5 C19B C22 . . . . -28.3(19) ?
C19A O5 C19B C22 . . . . 62.6(12) ?
C20B O5 C19B C22 . . . . -48(2) ?
C20A O5 C19B N2 . . . . -149.9(8) ?
C19A O5 C19B N2 . . . . -58.9(12) ?
C20B O5 C19B N2 . . . . -169.8(13) ?
C6 N2 C19B C22 . . . . -57.1(17) ?
C2 N2 C19B C22 . . . . 123.1(12) ?
C19A N2 C19B C22 . . . . -57.7(13) ?
C6 N2 C19B O5 . . . . 59.8(14) ?
C2 N2 C19B O5 . . . . -120.0(10) ?
C19A N2 C19B O5 . . . . 59.2(11) ?
C20A O5 C20B C21B . . . . -81(4) ?
C19A O5 C20B C21B . . . . -25(2) ?
C19B O5 C20B C21B . . . . 16(2) ?
O5 C20B C21B C22 . . . . 16(3) ?
C19B C22 C21B C20B . . . . -43(3) ?
C19A C22 C21B C20B . . . . -3(3) ?
C21A C22 C21B C20B . . . . 84(3) ?
